data_2012955
loop_
_publ_author_name
'Rivard, Eric'
'McWilliams, Andrew R.'
'Lough, Alan J.'
'Manners, Ian'

_publ_section_title
;
 Bis(trichlorophosphine)iminium salts, [Cl~3~P=N=PCl~3~]^+^, with
 transition metal halide counter-ions
;
_journal_issue 9
_journal_name_full 'Acta Crystallographica Section C'
_journal_page_first i114
_journal_page_last i118
_journal_paper_doi 10.1107/S0108270102012532
_journal_volume 58
_journal_year 2002
_chemical_formula_iupac '(Cl6 N P2) [Ti2 Cl9]'
_chemical_formula_moiety 'Cl6 N P2 1+, Cl9 Ti2 1-'
_chemical_formula_sum 'Cl15 N P2 Ti2'
_chemical_formula_weight 703.50
_chemical_name_systematic
;
Bis(trichlorophosphino)iminium tri-\m-chloro-bis[trichlorotitanium(IV)]
;
_space_group_IT_number 2
_symmetry_cell_setting triclinic
_symmetry_space_group_name_Hall '-P 1'
_symmetry_space_group_name_H-M 'P -1'
_atom_sites_solution_hydrogens none
_atom_sites_solution_primary direct
_atom_sites_solution_secondary difmap
_audit_creation_method SHELXTL
_cell_angle_alpha 91.770(2)
_cell_angle_beta 105.714(3)
_cell_angle_gamma 107.973(2)
_cell_formula_units_Z 2
_cell_length_a 8.9436(4)
_cell_length_b 9.0892(4)
_cell_length_c 14.2963(6)
_cell_measurement_reflns_used 12979
_cell_measurement_temperature 250.0(10)
_cell_measurement_theta_max 26.3
_cell_measurement_theta_min 4.3
_cell_volume 1055.78(8)
_computing_cell_refinement 'DENZO--SMN (Otwinowski & Minor, 1997)'
_computing_data_collection 'COLLECT (Nonius BV, 2001)'
_computing_data_reduction DENZO--SMN
_computing_molecular_graphics SHELXTL
_computing_publication_material SHELXTL
_computing_structure_refinement SHELXTL
_computing_structure_solution 'SHELXTL (Sheldrick, 1999)'
_diffrn_ambient_temperature 250.0(10)
_diffrn_detector_area_resol_mean 9
_diffrn_measured_fraction_theta_full 0.990
_diffrn_measured_fraction_theta_max 0.990
_diffrn_measurement_device_type 'Nonius KappaCCD'
_diffrn_measurement_method '\f scans and \w scans with \k offsets'
_diffrn_radiation_monochromator graphite
_diffrn_radiation_source 'fine-focus sealed tube'
_diffrn_radiation_type MoK\a
_diffrn_radiation_wavelength 0.71073
_diffrn_reflns_av_R_equivalents 0.039
_diffrn_reflns_av_sigmaI/netI 0.047
_diffrn_reflns_limit_h_max 11
_diffrn_reflns_limit_h_min 0
_diffrn_reflns_limit_k_max 10
_diffrn_reflns_limit_k_min -11
_diffrn_reflns_limit_l_max 17
_diffrn_reflns_limit_l_min -17
_diffrn_reflns_number 12979
_diffrn_reflns_theta_full 26.33
_diffrn_reflns_theta_max 26.33
_diffrn_reflns_theta_min 4.31
_diffrn_standards_decay_% 0
_diffrn_standards_number 0
_exptl_absorpt_coefficient_mu 2.790
_exptl_absorpt_correction_T_max 0.660
_exptl_absorpt_correction_T_min 0.526
_exptl_absorpt_correction_type multi-scan
_exptl_absorpt_process_details '(DENZO--SMN; Otwinowski & Minor, 1997)'
_exptl_crystal_colour colourless
_exptl_crystal_density_diffrn 2.213
_exptl_crystal_density_method 'not measured'
_exptl_crystal_description needle
_exptl_crystal_F_000 672
_exptl_crystal_size_max 0.25
_exptl_crystal_size_mid 0.15
_exptl_crystal_size_min 0.15
_refine_diff_density_max 0.509
_refine_diff_density_min -0.535
_refine_ls_extinction_method none
_refine_ls_goodness_of_fit_ref 1.024
_refine_ls_hydrogen_treatment none
_refine_ls_matrix_type full
_refine_ls_number_parameters 248
_refine_ls_number_reflns 4258
_refine_ls_number_restraints 57
_refine_ls_restrained_S_all 1.034
_refine_ls_R_factor_all 0.0510
_refine_ls_R_factor_gt 0.0363
_refine_ls_shift/su_max 0.001
_refine_ls_shift/su_mean 0.000
_refine_ls_structure_factor_coef Fsqd
_refine_ls_weighting_details 'calc w = 1/[\s^2^(Fo^2^)+(0.0575P)^2^] where P = (Fo^2^+2Fc^2^)/3'
_refine_ls_weighting_scheme calc
_refine_ls_wR_factor_gt 0.0923
_refine_ls_wR_factor_ref 0.0989
_reflns_number_gt 3346
_reflns_number_total 4258
_reflns_threshold_expression I>2\s(I)
_cod_data_source_file sk1570.cif
_cod_data_source_block III
_cod_database_code 2012955
_cod_database_fobs_code 2012955

loop_
_symmetry_equiv_pos_as_xyz
'x, y, z'
'-x, -y, -z'

loop_
_atom_site_label
_atom_site_fract_x
_atom_site_fract_y
_atom_site_fract_z
_atom_site_U_iso_or_equiv
_atom_site_adp_type
_atom_site_calc_flag
_atom_site_refinement_flags
_atom_site_occupancy
_atom_site_disorder_assembly
_atom_site_disorder_group
_atom_site_type_symbol
Ti1 0.35977(6) 0.20032(6) 0.07903(4) 0.03053(15) Uani d . 1 . . Ti
Ti2 0.54436(7) 0.18594(6) 0.32013(4) 0.03525(16) Uani d . 1 . . Ti
Cl10 0.81739(11) 0.27859(12) 0.37889(7) 0.0575(3) Uani d . 1 . . Cl
Cl11 0.50611(12) -0.04308(10) 0.37568(6) 0.0486(2) Uani d . 1 . . Cl
Cl12 0.48944(12) 0.30989(11) 0.43719(6) 0.0507(2) Uani d . 1 . . Cl
Cl13 0.51682(10) 0.29241(10) -0.01527(6) 0.0430(2) Uani d . 1 . . Cl
Cl14 0.19919(10) -0.02184(9) -0.01198(6) 0.0435(2) Uani d . 1 . . Cl
Cl15 0.19202(10) 0.33726(10) 0.03959(6) 0.0469(2) Uani d . 1 . . Cl
Cl16 0.25198(9) 0.11061(9) 0.21983(5) 0.03626(19) Uani d . 1 . . Cl
Cl17 0.55712(10) 0.07112(9) 0.16598(6) 0.03882(19) Uani d . 1 . . Cl
Cl18 0.54615(9) 0.40449(8) 0.21881(5) 0.03630(18) Uani d . 1 . . Cl
N1 1.0190(5) 0.6578(5) 0.3119(3) 0.0703(13) Uani d PD 0.852(6) A 1 N
P1 0.9470(2) 0.77731(19) 0.34034(16) 0.0394(10) Uani d PD 0.852(6) A 1 P
P2 1.0800(2) 0.57493(19) 0.24280(18) 0.0396(8) Uani d PD 0.852(6) A 1 P
Cl1 0.8195(2) 0.8451(3) 0.22815(15) 0.0813(6) Uani d PDU 0.852(6) A 1 Cl
Cl2 1.1151(3) 0.9636(3) 0.41932(16) 0.0594(6) Uani d PDU 0.852(6) A 1 Cl
Cl3 0.8014(3) 0.6936(3) 0.4199(2) 0.0558(5) Uani d PDU 0.852(6) A 1 Cl
Cl4 1.2374(2) 0.4844(3) 0.31688(14) 0.0664(5) Uani d PDU 0.852(6) A 1 Cl
Cl5 1.1869(4) 0.7110(3) 0.16047(19) 0.0633(6) Uani d PDU 0.852(6) A 1 Cl
Cl6 0.9013(3) 0.4073(3) 0.15365(16) 0.0582(5) Uani d PDU 0.852(6) A 1 Cl
N1A 0.9703(14) 0.6649(14) 0.2651(9) 0.072(9) Uiso d PD 0.148(6) A 2 N
P1A 0.9404(9) 0.7795(8) 0.3313(6) 0.032(5) Uiso d PD 0.148(6) A 2 P
P2A 1.0706(10) 0.5770(9) 0.2309(6) 0.029(4) Uiso d PD 0.148(6) A 2 P
Cl1A 0.8152(12) 0.9016(13) 0.2593(8) 0.0716(18) Uani d PDU 0.148(6) A 2 Cl
Cl2A 1.1438(12) 0.9262(14) 0.4175(8) 0.051(2) Uani d PDU 0.148(6) A 2 Cl
Cl3A 0.8185(18) 0.6721(19) 0.4178(11) 0.058(2) Uani d PDU 0.148(6) A 2 Cl
Cl4A 1.2195(11) 0.5296(14) 0.3422(7) 0.0622(19) Uani d PDU 0.148(6) A 2 Cl
Cl5A 1.203(2) 0.691(2) 0.1519(10) 0.059(2) Uani d PDU 0.148(6) A 2 Cl
Cl6A 0.9304(13) 0.3808(14) 0.1511(9) 0.0488(19) Uani d PDU 0.148(6) A 2 Cl

loop_
_atom_site_aniso_label
_atom_site_aniso_U_11
_atom_site_aniso_U_22
_atom_site_aniso_U_33
_atom_site_aniso_U_12
_atom_site_aniso_U_13
_atom_site_aniso_U_23
Ti1 0.0302(3) 0.0306(3) 0.0295(3) 0.0084(2) 0.0087(2) 0.0032(2)
Ti2 0.0362(3) 0.0358(3) 0.0313(3) 0.0102(3) 0.0080(2) 0.0047(2)
Cl10 0.0377(5) 0.0667(6) 0.0557(6) 0.0091(4) 0.0021(4) 0.0170(5)
Cl11 0.0585(5) 0.0413(5) 0.0448(5) 0.0162(4) 0.0127(4) 0.0138(4)
Cl12 0.0669(6) 0.0525(5) 0.0342(4) 0.0229(5) 0.0143(4) 0.0007(4)
Cl13 0.0401(4) 0.0469(5) 0.0395(4) 0.0061(4) 0.0171(4) 0.0068(3)
Cl14 0.0446(5) 0.0372(4) 0.0391(4) 0.0025(4) 0.0107(4) -0.0035(3)
Cl15 0.0422(5) 0.0474(5) 0.0541(5) 0.0213(4) 0.0112(4) 0.0100(4)
Cl16 0.0333(4) 0.0391(4) 0.0356(4) 0.0073(3) 0.0141(3) 0.0051(3)
Cl17 0.0438(4) 0.0426(4) 0.0378(4) 0.0235(4) 0.0137(3) 0.0055(3)
Cl18 0.0379(4) 0.0295(4) 0.0353(4) 0.0057(3) 0.0074(3) 0.0020(3)
N1 0.104(4) 0.073(3) 0.065(3) 0.057(3) 0.041(3) 0.007(2)
P1 0.0444(13) 0.0440(13) 0.0328(9) 0.0211(7) 0.0096(5) -0.0018(4)
P2 0.0429(10) 0.0391(10) 0.0404(9) 0.0188(6) 0.0124(6) 0.0005(5)
Cl1 0.0887(10) 0.1117(16) 0.0548(10) 0.0615(10) 0.0052(8) 0.0223(10)
Cl2 0.0570(9) 0.0571(11) 0.0530(7) -0.0029(7) 0.0253(7) -0.0092(7)
Cl3 0.0517(8) 0.0523(10) 0.0591(8) 0.0039(6) 0.0262(6) -0.0057(7)
Cl4 0.0672(8) 0.0838(12) 0.0605(9) 0.0504(8) 0.0089(7) 0.0105(8)
Cl5 0.0782(11) 0.0428(10) 0.0620(9) 0.0034(7) 0.0291(7) 0.0056(8)
Cl6 0.0384(9) 0.0654(11) 0.0591(7) -0.0003(7) 0.0178(7) -0.0099(7)
Cl1A 0.086(3) 0.104(4) 0.052(3) 0.075(3) 0.013(3) 0.013(3)
Cl2A 0.044(3) 0.055(4) 0.048(3) 0.004(3) 0.021(3) -0.005(3)
Cl3A 0.058(4) 0.051(4) 0.052(3) -0.002(3) 0.020(3) -0.005(3)
Cl4A 0.059(3) 0.080(4) 0.058(3) 0.043(3) 0.009(3) 0.014(3)
Cl5A 0.073(3) 0.041(3) 0.064(3) 0.005(3) 0.040(3) 0.002(3)
Cl6A 0.034(3) 0.045(3) 0.069(3) 0.010(2) 0.025(3) -0.025(2)

loop_
_atom_type_symbol
_atom_type_description
_atom_type_scat_dispersion_real
_atom_type_scat_dispersion_imag
_atom_type_scat_source
N N 0.0061 0.0033 'International Tables Vol C Tables 4.2.6.8 and 6.1.1.4'
P P 0.1023 0.0942 'International Tables Vol C Tables 4.2.6.8 and 6.1.1.4'
Cl Cl 0.1484 0.1585 'International Tables Vol C Tables 4.2.6.8 and 6.1.1.4'
Ti Ti 0.2776 0.4457 'International Tables Vol C Tables 4.2.6.8 and 6.1.1.4'

loop_
_geom_angle_atom_site_label_1
_geom_angle_atom_site_label_2
_geom_angle_atom_site_label_3
_geom_angle
_geom_angle_publ_flag
Cl15 Ti1 Cl13 98.57(4) ?
Cl15 Ti1 Cl14 98.77(4) ?
Cl13 Ti1 Cl14 99.31(4) y
Cl15 Ti1 Cl17 165.71(4) y
Cl13 Ti1 Cl17 90.38(3) ?
Cl14 Ti1 Cl17 90.69(4) ?
Cl15 Ti1 Cl18 90.80(3) ?
Cl13 Ti1 Cl18 91.66(3) ?
Cl14 Ti1 Cl18 164.15(4) y
Cl17 Ti1 Cl18 77.75(3) ?
Cl15 Ti1 Cl16 91.36(3) ?
Cl13 Ti1 Cl16 165.03(4) y
Cl14 Ti1 Cl16 90.15(3) ?
Cl17 Ti1 Cl16 77.84(3) ?
Cl18 Ti1 Cl16 76.94(3) y
Cl11 Ti2 Cl10 97.92(4) ?
Cl11 Ti2 Cl12 98.20(4) ?
Cl10 Ti2 Cl12 97.33(4) ?
Cl11 Ti2 Cl17 89.98(3) ?
Cl10 Ti2 Cl17 91.88(4) ?
Cl12 Ti2 Cl17 166.69(4) y
Cl11 Ti2 Cl16 92.26(4) ?
Cl10 Ti2 Cl16 166.44(4) ?
Cl12 Ti2 Cl16 90.02(4) ?
Cl17 Ti2 Cl16 79.14(3) ?
Cl11 Ti2 Cl18 166.04(4) y
Cl10 Ti2 Cl18 90.67(4) ?
Cl12 Ti2 Cl18 91.55(3) ?
Cl17 Ti2 Cl18 78.70(3) ?
Cl16 Ti2 Cl18 77.70(3) ?
Ti2 Cl16 Ti1 86.43(3) y
Ti2 Cl17 Ti1 87.45(3) y
Ti2 Cl18 Ti1 86.39(3) y
P1 N1 P2 154.3(3) y
N1 P1 Cl1 113.0(2) y
N1 P1 Cl2 112.55(19) y
Cl1 P1 Cl2 107.08(10) y
N1 P1 Cl3 111.23(19) y
Cl1 P1 Cl3 106.92(9) y
Cl2 P1 Cl3 105.66(9) y
N1 P2 Cl4 110.3(2) y
N1 P2 Cl6 111.82(18) y
Cl4 P2 Cl6 107.47(8) y
N1 P2 Cl5 113.88(18) y
Cl4 P2 Cl5 107.10(8) y
Cl6 P2 Cl5 105.92(10) y
P1A N1A P2A 155.8(4) ?
N1A P1A Cl1A 112.9(2) ?
N1A P1A Cl2A 112.7(2) ?
Cl1A P1A Cl2A 107.03(14) ?
N1A P1A Cl3A 111.2(2) ?
Cl1A P1A Cl3A 106.91(13) ?
Cl2A P1A Cl3A 105.62(12) ?
N1A P2A Cl4A 110.4(2) ?
N1A P2A Cl6A 111.7(2) ?
Cl4A P2A Cl6A 107.45(13) ?
N1A P2A Cl5A 113.9(2) ?
Cl4A P2A Cl5A 107.09(12) ?
Cl6A P2A Cl5A 105.92(13) ?

loop_
_geom_bond_atom_site_label_1
_geom_bond_atom_site_label_2
_geom_bond_site_symmetry_2
_geom_bond_distance
_geom_bond_publ_flag
Ti1 Cl15 . 2.2036(10) y
Ti1 Cl13 . 2.2047(9) ?
Ti1 Cl14 . 2.2065(9) ?
Ti1 Cl17 . 2.4941(9) y
Ti1 Cl18 . 2.5047(9) y
Ti1 Cl16 . 2.5127(8) y
Ti2 Cl11 . 2.2115(10) ?
Ti2 Cl10 . 2.2256(11) ?
Ti2 Cl12 . 2.2319(10) y
Ti2 Cl17 . 2.4548(9) y
Ti2 Cl16 . 2.4832(9) y
Ti2 Cl18 . 2.4930(9) y
N1 P1 . 1.519(3) y
N1 P2 . 1.530(3) y
P1 Cl1 . 1.938(2) ?
P1 Cl2 . 1.9477(16) ?
P1 Cl3 . 1.9531(16) ?
P2 Cl4 . 1.934(2) ?
P2 Cl6 . 1.9426(16) ?
P2 Cl5 . 1.9488(18) ?
N1A P1A . 1.517(3) ?
N1A P2A . 1.528(3) ?
P1A Cl1A . 1.938(2) ?
P1A Cl2A . 1.9477(18) ?
P1A Cl3A . 1.9532(18) ?
P2A Cl4A . 1.934(2) ?
P2A Cl6A . 1.9429(18) ?
P2A Cl5A . 1.949(2) ?

loop_
_geom_torsion_atom_site_label_1
_geom_torsion_atom_site_label_2
_geom_torsion_atom_site_label_3
_geom_torsion_atom_site_label_4
_geom_torsion
_geom_torsion_publ_flag
Cl11 Ti2 Cl16 Ti1 -128.87(3) ?
Cl10 Ti2 Cl16 Ti1 9.87(18) ?
Cl12 Ti2 Cl16 Ti1 132.93(3) ?
Cl17 Ti2 Cl16 Ti1 -39.32(3) ?
Cl18 Ti2 Cl16 Ti1 41.34(3) ?
Cl15 Ti1 Cl16 Ti2 -131.76(3) ?
Cl13 Ti1 Cl16 Ti2 -0.01(15) ?
Cl14 Ti1 Cl16 Ti2 129.47(3) ?
Cl17 Ti1 Cl16 Ti2 38.79(3) ?
Cl18 Ti1 Cl16 Ti2 -41.26(3) ?
Cl11 Ti2 Cl17 Ti1 131.93(4) ?
Cl10 Ti2 Cl17 Ti1 -130.15(4) ?
Cl12 Ti2 Cl17 Ti1 3.73(18) ?
Cl16 Ti2 Cl17 Ti1 39.62(3) ?
Cl18 Ti2 Cl17 Ti1 -39.84(3) ?
Cl15 Ti1 Cl17 Ti2 2.38(16) ?
Cl13 Ti1 Cl17 Ti2 131.40(3) ?
Cl14 Ti1 Cl17 Ti2 -129.28(3) ?
Cl18 Ti1 Cl17 Ti2 39.78(3) ?
Cl16 Ti1 Cl17 Ti2 -39.28(3) ?
Cl11 Ti2 Cl18 Ti1 3.27(17) ?
Cl10 Ti2 Cl18 Ti1 131.46(4) ?
Cl12 Ti2 Cl18 Ti1 -131.18(4) ?
Cl17 Ti2 Cl18 Ti1 39.68(3) ?
Cl16 Ti2 Cl18 Ti1 -41.51(3) ?
Cl15 Ti1 Cl18 Ti2 132.27(3) ?
Cl13 Ti1 Cl18 Ti2 -129.13(3) ?
Cl14 Ti1 Cl18 Ti2 4.88(14) ?
Cl17 Ti1 Cl18 Ti2 -39.10(3) ?
Cl16 Ti1 Cl18 Ti2 41.06(3) ?
P2 N1 P1 Cl1 23.6(8) ?
P2 N1 P1 Cl2 -97.9(7) ?
P2 N1 P1 Cl3 143.8(7) y
P1 N1 P2 Cl4 155.0(7) y
P1 N1 P2 Cl6 -85.5(7) ?
P1 N1 P2 Cl5 34.5(8) ?
P2A N1A P1A Cl1A 138(2) ?
P2A N1A P1A Cl2A 16(2) ?
P2A N1A P1A Cl3A -102(2) ?
P1A N1A P2A Cl4A 36(2) ?
P1A N1A P2A Cl6A 156(2) ?
P1A N1A P2A Cl5A -84(2) ?
